data_7713265
loop_
_publ_author_name
'Gruden, Evelin'
'Prin&#x10d;i&#x10d;, Gri&#x161;a Grigorij'
'Ho&#x10d;evar, Jan'
'Iskra, Jernej'
'Kv&#xed;&#x10d;ala, Jaroslav'
'Tav&#x10d;ar, Ga&#x161;per'

_publ_section_title
;
 From cyclic (alkyl)(amino)carbene (CAAC) precursors to fluorinating
 reagents. Experimental and theoretical study.
;
_journal_name_full 'Dalton transactions (Cambridge, England : 2003)'
_journal_paper_doi 10.1039/d3dt01476b
_journal_year 2023
_chemical_formula_moiety 'C20 H32 N, F2 H, 2(F H)'
_chemical_formula_sum 'C20 H35 F4 N'
_chemical_formula_weight 365.49
_chemical_properties_physical Moisture-sensitive
_space_group_crystal_system monoclinic
_space_group_IT_number 14
_space_group_name_Hall '-P 2ybc'
_space_group_name_H-M_alt 'P 1 21/c 1'
_atom_sites_solution_hydrogens mixed
_atom_sites_solution_primary dual
_audit_creation_date 2022-03-19
_audit_creation_method
;
Olex2 1.5
(compiled 2021.12.09 svn.r5202d8cf for OlexSys, GUI svn.r6439)
;
_audit_update_record
;
2023-05-16 deposited with the CCDC.	2023-06-20 downloaded from the CCDC.
;
_cell_angle_alpha 90
_cell_angle_beta 100.056(3)
_cell_angle_gamma 90
_cell_formula_units_Z 4
_cell_length_a 10.4339(3)
_cell_length_b 14.8964(5)
_cell_length_c 14.3883(5)
_cell_measurement_reflns_used 5776
_cell_measurement_temperature 150.00(10)
_cell_measurement_theta_max 71.8690
_cell_measurement_theta_min 2.9320
_cell_volume 2201.98(13)
_computing_cell_refinement 'CrysAlisPro 1.171.41.93a (Rigaku OD, 2020)'
_computing_data_collection 'CrysAlisPro 1.171.41.93a (Rigaku OD, 2020)'
_computing_data_reduction 'CrysAlisPro 1.171.41.93a (Rigaku OD, 2020)'
_computing_molecular_graphics 'Olex2 1.5 (Dolomanov et al., 2009)'
_computing_publication_material 'Olex2 1.5 (Dolomanov et al., 2009)'
_computing_structure_refinement 'SHELXL 2018/1 (Sheldrick, 2015)'
_computing_structure_solution 'SHELXT  (Sheldrick, 2015)'
_diffrn_ambient_environment N~2~
_diffrn_ambient_temperature 150.00(10)
_diffrn_detector 'CCD plate'
_diffrn_detector_area_resol_mean 10.6426
_diffrn_detector_type Atlas
_diffrn_measured_fraction_theta_full 0.998
_diffrn_measured_fraction_theta_max 0.989
_diffrn_measurement_details
;
List of Runs (angles in degrees, time in seconds):

  # Type    Start    End  Width  t~exp~   \w     \q     \k     \f   Frames
#--------------------------------------------------------------------------
  1  \w    -70.00  35.00   1.00    2.13    --  -40.98  77.00 -30.00  105
  2  \w   -109.00 -17.00   1.00    2.13    --  -40.98 -57.00  90.00   92
  3  \w    -65.00  29.00   1.00    2.13    --  -40.98  57.00-120.00   94
  4  \w     27.00  71.00   1.00    2.13    --   40.98 -77.00   0.00   44
  5  \w     -7.00  20.00   1.00    2.13    --   40.98 -77.00   0.00   27
  6  \w     36.00 117.00   1.00    8.53    --  103.58 -45.00-180.00   81
  7  \w     26.00 109.00   1.00    8.53    --  103.58 -80.00  31.77   83
  8  \w     73.00 107.00   1.00    8.53    --  103.58 -78.00-112.15   34
  9  \w     81.00 176.00   1.00    8.53    --  103.58  45.00-150.00   95
 10  \w     29.00 106.00   1.00    8.53    --  103.58 -80.00  87.85   77
 11  \w    115.00 178.00   1.00    8.53    --  103.58  77.00  90.00   63
 12  \w    135.00 171.00   1.00    8.53    --  103.58  77.00-180.00   36
 13  \w    103.00 161.00   1.00    8.53    --  103.58  77.00-120.00   58
 14  \w     75.00 100.00   1.00    8.53    --  103.58  61.00   0.00   25
 15  \w     78.00 177.00   1.00    8.53    --  103.58  45.00 150.00   99
 16  \w     67.00  92.00   1.00    8.53    --  103.58 -79.00 -77.52   25
 17  \w     45.00 108.00   1.00    8.53    --  103.58 -80.00 -35.09   63
 18  \w     73.00 100.00   1.00    8.53    --  103.58 -77.00-150.00   27
 19  \w     31.00 107.00   1.00    8.53    --  103.58 -80.00 160.69   76
;
_diffrn_measurement_device 'four-circle diffractometer'
_diffrn_measurement_device_type 'New Gemini, Dual, Cu at home/near, Atlas'
_diffrn_measurement_method '\w scans'
_diffrn_orient_matrix_type 'CrysAlisPro convention (1999,Acta A55,543-557)'
_diffrn_orient_matrix_UB_11 0.0858473000
_diffrn_orient_matrix_UB_12 -0.0748025000
_diffrn_orient_matrix_UB_13 -0.0304468000
_diffrn_orient_matrix_UB_21 0.1188645000
_diffrn_orient_matrix_UB_22 0.0629503000
_diffrn_orient_matrix_UB_23 0.0189192000
_diffrn_orient_matrix_UB_31 0.0313532000
_diffrn_orient_matrix_UB_32 -0.0337747000
_diffrn_orient_matrix_UB_33 0.1026639000
_diffrn_radiation_monochromator graphite
_diffrn_radiation_probe x-ray
_diffrn_radiation_type 'Cu K\a'
_diffrn_radiation_wavelength 1.54184
_diffrn_reflns_av_R_equivalents 0.0356
_diffrn_reflns_av_unetI/netI 0.0277
_diffrn_reflns_Laue_measured_fraction_full 0.998
_diffrn_reflns_Laue_measured_fraction_max 0.989
_diffrn_reflns_limit_h_max 12
_diffrn_reflns_limit_h_min -11
_diffrn_reflns_limit_k_max 17
_diffrn_reflns_limit_k_min -18
_diffrn_reflns_limit_l_max 17
_diffrn_reflns_limit_l_min -15
_diffrn_reflns_number 16124
_diffrn_reflns_point_group_measured_fraction_full 0.998
_diffrn_reflns_point_group_measured_fraction_max 0.989
_diffrn_reflns_theta_full 70.000
_diffrn_reflns_theta_max 72.330
_diffrn_reflns_theta_min 4.303
_diffrn_source 'fine-focus sealed X-ray tube'
_diffrn_source_type 'Enhance (Cu) X-ray Source'
_exptl_absorpt_coefficient_mu 0.724
_exptl_absorpt_correction_T_max 0.858
_exptl_absorpt_correction_T_min 0.726
_exptl_absorpt_correction_type analytical
_exptl_absorpt_process_details
;
CrysAlisPro 1.171.41.93a (Rigaku Oxford Diffraction, 2020)
Analytical numeric absorption correction using a multifaceted crystal
model based on expressions derived by R.C. Clark & J.S. Reid.
(Clark, R. C. & Reid, J. S. (1995). Acta Cryst. A51, 887-897)
Empirical absorption correction using spherical harmonics,
implemented in SCALE3 ABSPACK scaling algorithm.
;
_exptl_crystal_colour 'clear light colourless'
_exptl_crystal_colour_lustre clear
_exptl_crystal_colour_modifier light
_exptl_crystal_colour_primary colourless
_exptl_crystal_density_diffrn 1.102
_exptl_crystal_description block
_exptl_crystal_F_000 792
_exptl_crystal_size_max 0.612
_exptl_crystal_size_mid 0.42
_exptl_crystal_size_min 0.269
_refine_diff_density_max 0.313
_refine_diff_density_min -0.149
_refine_diff_density_rms 0.036
_refine_ls_extinction_method none
_refine_ls_goodness_of_fit_ref 1.044
_refine_ls_hydrogen_treatment mixed
_refine_ls_matrix_type full
_refine_ls_number_parameters 243
_refine_ls_number_reflns 4295
_refine_ls_number_restraints 0
_refine_ls_restrained_S_all 1.044
_refine_ls_R_factor_all 0.0671
_refine_ls_R_factor_gt 0.0502
_refine_ls_shift/su_max 0.000
_refine_ls_shift/su_mean 0.000
_refine_ls_structure_factor_coef Fsqd
_refine_ls_weighting_details 'w=1/[\s^2^(Fo^2^)+(0.0715P)^2^+0.4220P] where P=(Fo^2^+2Fc^2^)/3'
_refine_ls_weighting_scheme calc
_refine_ls_wR_factor_gt 0.1323
_refine_ls_wR_factor_ref 0.1475
_reflns_Friedel_coverage 0.000
_reflns_number_gt 3212
_reflns_number_total 4295
_reflns_threshold_expression 'I > 2\s(I)'
_cod_data_source_file d3dt01476b2.cif
_cod_data_source_block exp_mecaach+h3f4-
_cod_original_sg_symbol_H-M 'P 21/c'
_cod_database_code 7713265
_shelxl_version_number 2018/1
_chemical_oxdiff_formula 'C20 H35 N F4'
_shelx_space_group_comment
;
The symmetry employed for this shelxl refinement is uniquely defined
by the following loop, which should always be used as a source of
symmetry information in preference to the above space-group names.
They are only intended as comments.
;
_shelx_estimated_absorpt_t_max 0.829
_shelx_estimated_absorpt_t_min 0.666
_olex2_refinement_description
;
1. Fixed Uiso
 At 1.2 times of:
  All C(H) groups, All C(H,H) groups
 At 1.5 times of:
  All C(H,H,H) groups, All F(H,H,H) groups
2.a Ternary CH refined with riding coordinates:
 C16(H16), C19(H19)
2.b Secondary CH2 refined with riding coordinates:
 C4(H4A,H4B)
2.c Aromatic/amide H refined with riding coordinates:
 C2(H2), C12(H12), C13(H13), C14(H14)
2.d Idealised Me refined as rotating group:
 C6(H6A,H6B,H6C), C7(H7A,H7B,H7C), C8(H8A,H8B,H8C), C9(H9A,H9B,H9C), C17(H17A,
 H17B,H17C), C18(H18A,H18B,H18C), C20(H20A,H20B,H20C), C21(H21A,H21B,H21C)
;
_olex2_submission_special_instructions 'No special instructions were received'
_oxdiff_exptl_absorpt_empirical_details
;
Empirical correction (ABSPACK) includes:
- Absorption correction using spherical harmonics
- Frame scaling
;
_oxdiff_exptl_absorpt_empirical_full_max 1.222
_oxdiff_exptl_absorpt_empirical_full_min 0.813

loop_
_space_group_symop_operation_xyz
'x, y, z'
'-x, y+1/2, -z+1/2'
'-x, -y, -z'
'x, -y-1/2, z-1/2'

loop_
_atom_site_label
_atom_site_type_symbol
_atom_site_fract_x
_atom_site_fract_y
_atom_site_fract_z
_atom_site_U_iso_or_equiv
_atom_site_adp_type
_atom_site_occupancy
_atom_site_site_symmetry_order
_atom_site_calc_flag
_atom_site_refinement_flags_posn
_atom_site_refinement_flags_adp
_atom_site_refinement_flags_occupancy
_atom_site_disorder_assembly
_atom_site_disorder_group
N1 N 0.71540(12) 0.48153(8) 0.80493(9) 0.0369(3) Uani 1 1 d . . . . .
C2 C 0.61375(14) 0.45141(10) 0.75223(11) 0.0379(3) Uani 1 1 d . . . . .
H2 H 0.611522 0.394499 0.722193 0.045 Uiso 1 1 calc R U . . .
C3 C 0.49875(17) 0.51195(12) 0.74117(15) 0.0509(4) Uani 1 1 d . . . . .
C4 C 0.55801(19) 0.59735(13) 0.79286(17) 0.0624(5) Uani 1 1 d . . . . .
H4A H 0.565823 0.645308 0.746546 0.075 Uiso 1 1 calc R U . . .
H4B H 0.501168 0.619341 0.836351 0.075 Uiso 1 1 calc R U . . .
C5 C 0.69337(17) 0.57340(11) 0.84874(13) 0.0482(4) Uani 1 1 d . . . . .
C6 C 0.4486(2) 0.52788(15) 0.63615(19) 0.0779(7) Uani 1 1 d . . . . .
H6A H 0.519411 0.551203 0.606365 0.117 Uiso 1 1 calc R U . . .
H6B H 0.377260 0.571510 0.628701 0.117 Uiso 1 1 calc R U . . .
H6C H 0.417060 0.471144 0.606061 0.117 Uiso 1 1 calc R U . . .
C7 C 0.3929(2) 0.46716(17) 0.7870(2) 0.0796(7) Uani 1 1 d . . . . .
H7A H 0.317803 0.507423 0.782578 0.119 Uiso 1 1 calc R U . . .
H7B H 0.427423 0.454643 0.853540 0.119 Uiso 1 1 calc R U . . .
H7C H 0.365896 0.410818 0.754195 0.119 Uiso 1 1 calc R U . . .
C8 C 0.7974(2) 0.63874(13) 0.83390(18) 0.0657(6) Uani 1 1 d . . . . .
H8A H 0.883070 0.613789 0.860012 0.099 Uiso 1 1 calc R U . . .
H8B H 0.784994 0.695373 0.865827 0.099 Uiso 1 1 calc R U . . .
H8C H 0.792184 0.649717 0.766188 0.099 Uiso 1 1 calc R U . . .
C9 C 0.6931(3) 0.56050(16) 0.95361(16) 0.0759(7) Uani 1 1 d . . . . .
H9A H 0.626726 0.516205 0.962172 0.114 Uiso 1 1 calc R U . . .
H9B H 0.673686 0.617811 0.981565 0.114 Uiso 1 1 calc R U . . .
H9C H 0.778832 0.539167 0.984635 0.114 Uiso 1 1 calc R U . . .
C10 C 0.83944(14) 0.43333(10) 0.82022(11) 0.0361(3) Uani 1 1 d . . . . .
C11 C 0.92309(15) 0.44857(11) 0.75561(11) 0.0401(3) Uani 1 1 d . . . . .
C12 C 1.04098(16) 0.40152(12) 0.77052(13) 0.0481(4) Uani 1 1 d . . . . .
H12 H 1.100379 0.409800 0.728166 0.058 Uiso 1 1 calc R U . . .
C13 C 1.07244(16) 0.34340(13) 0.84552(14) 0.0508(4) Uani 1 1 d . . . . .
H13 H 1.154387 0.313860 0.855713 0.061 Uiso 1 1 calc R U . . .
C14 C 0.98565(17) 0.32784(12) 0.90594(13) 0.0472(4) Uani 1 1 d . . . . .
H14 H 1.008170 0.286767 0.956678 0.057 Uiso 1 1 calc R U . . .
C15 C 0.86555(15) 0.37126(10) 0.89390(11) 0.0394(3) Uani 1 1 d . . . . .
C16 C 0.88753(17) 0.50597(12) 0.66728(12) 0.0464(4) Uani 1 1 d . . . . .
H16 H 0.808709 0.542052 0.673656 0.056 Uiso 1 1 calc R U . . .
C17 C 0.9967(2) 0.57135(15) 0.65443(16) 0.0640(5) Uani 1 1 d . . . . .
H17A H 1.019554 0.608260 0.711283 0.096 Uiso 1 1 calc R U . . .
H17B H 0.966950 0.610190 0.599951 0.096 Uiso 1 1 calc R U . . .
H17C H 1.073245 0.537362 0.643830 0.096 Uiso 1 1 calc R U . . .
C18 C 0.8525(2) 0.44501(15) 0.58085(13) 0.0587(5) Uani 1 1 d . . . . .
H18A H 0.928375 0.408729 0.573361 0.088 Uiso 1 1 calc R U . . .
H18B H 0.826139 0.481922 0.524361 0.088 Uiso 1 1 calc R U . . .
H18C H 0.780540 0.405381 0.589519 0.088 Uiso 1 1 calc R U . . .
C19 C 0.76579(16) 0.34176(12) 0.95316(12) 0.0463(4) Uani 1 1 d . . . . .
H19 H 0.690556 0.384258 0.940670 0.056 Uiso 1 1 calc R U . . .
C20 C 0.8189(2) 0.34276(16) 1.05930(14) 0.0619(5) Uani 1 1 d . . . . .
H20A H 0.890784 0.299833 1.073597 0.093 Uiso 1 1 calc R U . . .
H20B H 0.749463 0.325948 1.093883 0.093 Uiso 1 1 calc R U . . .
H20C H 0.850314 0.403133 1.078373 0.093 Uiso 1 1 calc R U . . .
C21 C 0.71608(19) 0.24790(13) 0.92058(14) 0.0562(5) Uani 1 1 d . . . . .
H21A H 0.676966 0.249888 0.853541 0.084 Uiso 1 1 calc R U . . .
H21B H 0.650604 0.228484 0.957560 0.084 Uiso 1 1 calc R U . . .
H21C H 0.788945 0.205447 0.929857 0.084 Uiso 1 1 calc R U . . .
F1 F 0.56416(15) 0.28426(8) 0.63040(10) 0.0750(4) Uani 1 1 d . . . . .
F2 F 0.37080(17) 0.30405(14) 0.52184(17) 0.1100(6) Uani 1 1 d . . . . .
F3 F 0.37501(19) 0.24659(18) 0.37059(13) 0.1262(8) Uani 1 1 d . . . . .
F4 F 0.17538(17) 0.35393(11) 0.56923(12) 0.0918(5) Uani 1 1 d . . . . .
H2A H 0.364(4) 0.295(3) 0.445(3) 0.138 Uiso 1 1 d . U . . .
H4 H 0.243(4) 0.332(3) 0.543(3) 0.138 Uiso 1 1 d . U . . .
H1 H 0.484(4) 0.294(3) 0.590(3) 0.138 Uiso 1 1 d . U . . .

loop_
_atom_site_aniso_label
_atom_site_aniso_U_11
_atom_site_aniso_U_22
_atom_site_aniso_U_33
_atom_site_aniso_U_23
_atom_site_aniso_U_13
_atom_site_aniso_U_12
N1 0.0342(6) 0.0335(6) 0.0439(7) -0.0028(5) 0.0093(5) 0.0001(5)
C2 0.0338(8) 0.0351(7) 0.0454(8) 0.0001(6) 0.0088(6) -0.0017(6)
C3 0.0365(8) 0.0406(9) 0.0741(12) -0.0019(8) 0.0056(8) 0.0038(7)
C4 0.0469(10) 0.0452(10) 0.0938(15) -0.0137(10) 0.0084(10) 0.0092(8)
C5 0.0477(9) 0.0375(8) 0.0598(10) -0.0130(7) 0.0101(8) 0.0034(7)
C6 0.0729(14) 0.0561(12) 0.0920(16) 0.0074(11) -0.0206(12) 0.0129(10)
C7 0.0414(11) 0.0770(15) 0.126(2) -0.0092(14) 0.0299(12) -0.0027(10)
C8 0.0561(11) 0.0411(9) 0.0992(16) -0.0215(10) 0.0121(10) -0.0066(8)
C9 0.1047(19) 0.0605(12) 0.0647(13) -0.0219(10) 0.0210(12) 0.0112(12)
C10 0.0306(7) 0.0334(7) 0.0440(8) -0.0056(6) 0.0061(6) -0.0006(6)
C11 0.0354(8) 0.0405(8) 0.0450(8) -0.0061(7) 0.0084(6) -0.0051(6)
C12 0.0347(8) 0.0556(10) 0.0560(10) -0.0059(8) 0.0137(7) -0.0010(7)
C13 0.0329(8) 0.0565(10) 0.0623(11) -0.0037(8) 0.0064(7) 0.0079(7)
C14 0.0409(9) 0.0456(9) 0.0531(10) 0.0028(7) 0.0027(7) 0.0047(7)
C15 0.0368(8) 0.0380(8) 0.0430(8) -0.0028(6) 0.0061(6) -0.0018(6)
C16 0.0446(9) 0.0494(9) 0.0464(9) 0.0016(7) 0.0117(7) -0.0043(7)
C17 0.0632(12) 0.0676(12) 0.0633(12) 0.0104(10) 0.0170(9) -0.0167(10)
C18 0.0594(11) 0.0700(12) 0.0467(10) -0.0027(9) 0.0094(8) -0.0043(10)
C19 0.0413(9) 0.0489(9) 0.0492(9) 0.0043(7) 0.0094(7) -0.0021(7)
C20 0.0614(12) 0.0758(13) 0.0497(10) 0.0041(9) 0.0133(9) -0.0100(10)
C21 0.0516(10) 0.0529(10) 0.0640(11) 0.0073(9) 0.0104(8) -0.0092(8)
F1 0.0894(9) 0.0574(7) 0.0823(9) -0.0196(6) 0.0266(7) -0.0094(6)
F2 0.0775(10) 0.1217(14) 0.1326(15) -0.0302(12) 0.0231(10) 0.0002(9)
F3 0.0982(12) 0.188(2) 0.0924(11) -0.0110(13) 0.0177(9) -0.0729(13)
F4 0.0896(10) 0.0898(10) 0.1006(11) 0.0247(8) 0.0292(8) 0.0218(8)

loop_
_atom_type_symbol
_atom_type_description
_atom_type_scat_dispersion_real
_atom_type_scat_dispersion_imag
_atom_type_scat_source
C C 0.0181 0.0091 'International Tables Vol C Tables 4.2.6.8 and 6.1.1.4'
H H 0.0000 0.0000 'International Tables Vol C Tables 4.2.6.8 and 6.1.1.4'
F F 0.0727 0.0534 'International Tables Vol C Tables 4.2.6.8 and 6.1.1.4'
N N 0.0311 0.0180 'International Tables Vol C Tables 4.2.6.8 and 6.1.1.4'

loop_
_exptl_crystal_face_index_h
_exptl_crystal_face_index_k
_exptl_crystal_face_index_l
_exptl_crystal_face_perp_dist
-1 -1 2 0.1988
1 1 -2 0.2027
2 0 1 0.1460
-2 0 -1 0.1226
2 1 0 0.1592
-2 -1 0 0.1411
-1 0 -1 0.1528
-2 -2 -1 0.1842
2 2 1 0.2030
-1 -2 2 0.2335
-1 -2 -1 0.2357
1 2 1 0.2523
0 -1 2 0.2085
0 1 -2 0.2103
0 -1 0 0.2721
0 -1 -1 0.2754
0 1 1 0.2585
0 1 0 0.2744
2 -1 -1 0.1981
-1 0 2 0.2038
-2 1 1 0.1837
-1 1 -1 0.1886
2 0 -1 0.1545
-2 0 1 0.1308
0 0 1 0.2107
0 0 -1 0.2301

loop_
_geom_angle_atom_site_label_1
_geom_angle_atom_site_label_2
_geom_angle_atom_site_label_3
_geom_angle
_geom_angle_site_symmetry_1
_geom_angle_site_symmetry_3
_geom_angle_publ_flag
C2 N1 C5 112.86(13) . . ?
C2 N1 C10 122.68(13) . . ?
C10 N1 C5 124.46(12) . . ?
N1 C2 H2 122.5 . . ?
N1 C2 C3 115.01(14) . . ?
C3 C2 H2 122.5 . . ?
C2 C3 C4 101.54(14) . . ?
C2 C3 C6 109.29(17) . . ?
C2 C3 C7 108.55(16) . . ?
C6 C3 C4 112.74(17) . . ?
C6 C3 C7 110.16(19) . . ?
C7 C3 C4 114.09(19) . . ?
C3 C4 H4A 110.0 . . ?
C3 C4 H4B 110.0 . . ?
H4A C4 H4B 108.4 . . ?
C5 C4 C3 108.27(14) . . ?
C5 C4 H4A 110.0 . . ?
C5 C4 H4B 110.0 . . ?
C4 C5 N1 100.43(13) . . ?
C8 C5 N1 110.77(14) . . ?
C8 C5 C4 113.31(17) . . ?
C8 C5 C9 110.45(18) . . ?
C9 C5 N1 108.65(15) . . ?
C9 C5 C4 112.75(18) . . ?
C3 C6 H6A 109.5 . . ?
C3 C6 H6B 109.5 . . ?
C3 C6 H6C 109.5 . . ?
H6A C6 H6B 109.5 . . ?
H6A C6 H6C 109.5 . . ?
H6B C6 H6C 109.5 . . ?
C3 C7 H7A 109.5 . . ?
C3 C7 H7B 109.5 . . ?
C3 C7 H7C 109.5 . . ?
H7A C7 H7B 109.5 . . ?
H7A C7 H7C 109.5 . . ?
H7B C7 H7C 109.5 . . ?
C5 C8 H8A 109.5 . . ?
C5 C8 H8B 109.5 . . ?
C5 C8 H8C 109.5 . . ?
H8A C8 H8B 109.5 . . ?
H8A C8 H8C 109.5 . . ?
H8B C8 H8C 109.5 . . ?
C5 C9 H9A 109.5 . . ?
C5 C9 H9B 109.5 . . ?
C5 C9 H9C 109.5 . . ?
H9A C9 H9B 109.5 . . ?
H9A C9 H9C 109.5 . . ?
H9B C9 H9C 109.5 . . ?
C11 C10 N1 117.27(13) . . ?
C15 C10 N1 119.28(13) . . ?
C15 C10 C11 123.33(14) . . ?
C10 C11 C16 123.76(14) . . ?
C12 C11 C10 116.75(15) . . ?
C12 C11 C16 119.25(15) . . ?
C11 C12 H12 119.4 . . ?
C13 C12 C11 121.17(16) . . ?
C13 C12 H12 119.4 . . ?
C12 C13 H13 119.8 . . ?
C12 C13 C14 120.41(16) . . ?
C14 C13 H13 119.8 . . ?
C13 C14 H14 119.4 . . ?
C13 C14 C15 121.22(16) . . ?
C15 C14 H14 119.4 . . ?
C10 C15 C19 123.69(14) . . ?
C14 C15 C10 116.96(15) . . ?
C14 C15 C19 118.98(15) . . ?
C11 C16 H16 108.0 . . ?
C11 C16 C17 112.29(15) . . ?
C11 C16 C18 109.48(15) . . ?
C17 C16 H16 108.0 . . ?
C18 C16 H16 108.0 . . ?
C18 C16 C17 110.82(16) . . ?
C16 C17 H17A 109.5 . . ?
C16 C17 H17B 109.5 . . ?
C16 C17 H17C 109.5 . . ?
H17A C17 H17B 109.5 . . ?
H17A C17 H17C 109.5 . . ?
H17B C17 H17C 109.5 . . ?
C16 C18 H18A 109.5 . . ?
C16 C18 H18B 109.5 . . ?
C16 C18 H18C 109.5 . . ?
H18A C18 H18B 109.5 . . ?
H18A C18 H18C 109.5 . . ?
H18B C18 H18C 109.5 . . ?
C15 C19 H19 108.0 . . ?
C15 C19 C20 113.12(14) . . ?
C15 C19 C21 108.65(15) . . ?
C20 C19 H19 108.0 . . ?
C20 C19 C21 110.94(16) . . ?
C21 C19 H19 108.0 . . ?
C19 C20 H20A 109.5 . . ?
C19 C20 H20B 109.5 . . ?
C19 C20 H20C 109.5 . . ?
H20A C20 H20B 109.5 . . ?
H20A C20 H20C 109.5 . . ?
H20B C20 H20C 109.5 . . ?
C19 C21 H21A 109.5 . . ?
C19 C21 H21B 109.5 . . ?
C19 C21 H21C 109.5 . . ?
H21A C21 H21B 109.5 . . ?
H21A C21 H21C 109.5 . . ?
H21B C21 H21C 109.5 . . ?
H2A F2 H1 126(3) . . ?

loop_
_geom_bond_atom_site_label_1
_geom_bond_atom_site_label_2
_geom_bond_distance
_geom_bond_site_symmetry_2
_geom_bond_publ_flag
N1 C2 1.273(2) . ?
N1 C5 1.541(2) . ?
N1 C10 1.4628(19) . ?
C2 H2 0.9500 . ?
C2 C3 1.487(2) . ?
C3 C4 1.547(3) . ?
C3 C6 1.529(3) . ?
C3 C7 1.534(3) . ?
C4 H4A 0.9900 . ?
C4 H4B 0.9900 . ?
C4 C5 1.540(3) . ?
C5 C8 1.501(3) . ?
C5 C9 1.522(3) . ?
C6 H6A 0.9800 . ?
C6 H6B 0.9800 . ?
C6 H6C 0.9800 . ?
C7 H7A 0.9800 . ?
C7 H7B 0.9800 . ?
C7 H7C 0.9800 . ?
C8 H8A 0.9800 . ?
C8 H8B 0.9800 . ?
C8 H8C 0.9800 . ?
C9 H9A 0.9800 . ?
C9 H9B 0.9800 . ?
C9 H9C 0.9800 . ?
C10 C11 1.400(2) . ?
C10 C15 1.397(2) . ?
C11 C12 1.399(2) . ?
C11 C16 1.523(2) . ?
C12 H12 0.9500 . ?
C12 C13 1.378(3) . ?
C13 H13 0.9500 . ?
C13 C14 1.380(3) . ?
C14 H14 0.9500 . ?
C14 C15 1.394(2) . ?
C15 C19 1.521(2) . ?
C16 H16 1.0000 . ?
C16 C17 1.534(3) . ?
C16 C18 1.532(3) . ?
C17 H17A 0.9800 . ?
C17 H17B 0.9800 . ?
C17 H17C 0.9800 . ?
C18 H18A 0.9800 . ?
C18 H18B 0.9800 . ?
C18 H18C 0.9800 . ?
C19 H19 1.0000 . ?
C19 C20 1.531(3) . ?
C19 C21 1.536(3) . ?
C20 H20A 0.9800 . ?
C20 H20B 0.9800 . ?
C20 H20C 0.9800 . ?
C21 H21A 0.9800 . ?
C21 H21B 0.9800 . ?
C21 H21C 0.9800 . ?
F1 H1 0.94(4) . ?
F2 H2A 1.10(5) . ?
F2 H1 1.41(4) . ?
F3 H2A 1.32(5) . ?
F4 H4 0.92(4) . ?

loop_
_geom_torsion_atom_site_label_1
_geom_torsion_atom_site_label_2
_geom_torsion_atom_site_label_3
_geom_torsion_atom_site_label_4
_geom_torsion
_geom_torsion_site_symmetry_1
_geom_torsion_site_symmetry_2
_geom_torsion_site_symmetry_3
_geom_torsion_site_symmetry_4
_geom_torsion_publ_flag
N1 C2 C3 C4 6.5(2) . . . . ?
N1 C2 C3 C6 125.78(17) . . . . ?
N1 C2 C3 C7 -114.04(19) . . . . ?
N1 C10 C11 C12 -179.48(13) . . . . ?
N1 C10 C11 C16 -5.0(2) . . . . ?
N1 C10 C15 C14 -179.40(14) . . . . ?
N1 C10 C15 C19 7.6(2) . . . . ?
C2 N1 C5 C4 -10.0(2) . . . . ?
C2 N1 C5 C8 -130.04(17) . . . . ?
C2 N1 C5 C9 108.47(18) . . . . ?
C2 N1 C10 C11 87.34(18) . . . . ?
C2 N1 C10 C15 -88.95(19) . . . . ?
C2 C3 C4 C5 -12.5(2) . . . . ?
C3 C4 C5 N1 13.5(2) . . . . ?
C3 C4 C5 C8 131.61(18) . . . . ?
C3 C4 C5 C9 -102.0(2) . . . . ?
C5 N1 C2 C3 2.3(2) . . . . ?
C5 N1 C10 C11 -91.81(18) . . . . ?
C5 N1 C10 C15 91.91(18) . . . . ?
C6 C3 C4 C5 -129.3(2) . . . . ?
C7 C3 C4 C5 104.0(2) . . . . ?
C10 N1 C2 C3 -176.89(14) . . . . ?
C10 N1 C5 C4 169.19(15) . . . . ?
C10 N1 C5 C8 49.2(2) . . . . ?
C10 N1 C5 C9 -72.3(2) . . . . ?
C10 C11 C12 C13 -0.2(2) . . . . ?
C10 C11 C16 C17 133.97(18) . . . . ?
C10 C11 C16 C18 -102.49(18) . . . . ?
C10 C15 C19 C20 -132.94(17) . . . . ?
C10 C15 C19 C21 103.41(18) . . . . ?
C11 C10 C15 C14 4.6(2) . . . . ?
C11 C10 C15 C19 -168.43(15) . . . . ?
C11 C12 C13 C14 2.4(3) . . . . ?
C12 C11 C16 C17 -51.7(2) . . . . ?
C12 C11 C16 C18 71.82(19) . . . . ?
C12 C13 C14 C15 -1.1(3) . . . . ?
C13 C14 C15 C10 -2.2(2) . . . . ?
C13 C14 C15 C19 171.09(16) . . . . ?
C14 C15 C19 C20 54.2(2) . . . . ?
C14 C15 C19 C21 -69.44(19) . . . . ?
C15 C10 C11 C12 -3.4(2) . . . . ?
C15 C10 C11 C16 171.08(14) . . . . ?
C16 C11 C12 C13 -174.90(16) . . . . ?

loop_
_exptl_oxdiff_crystal_face_indexfrac_h
_exptl_oxdiff_crystal_face_indexfrac_k
_exptl_oxdiff_crystal_face_indexfrac_l
_exptl_oxdiff_crystal_face_x
_exptl_oxdiff_crystal_face_y
_exptl_oxdiff_crystal_face_z
-1.0000 -1.0000 2.0000 -0.0719 -0.1440 0.2077
1.0000 1.0000 -2.0000 0.0719 0.1440 -0.2077
2.0000 -0.0000 1.0000 0.1412 0.2566 0.1654
-2.0000 0.0000 -1.0000 -0.1412 -0.2566 -0.1654
2.0000 1.0000 0.0000 0.0969 0.3007 0.0289
-2.0000 -1.0000 -0.0000 -0.0969 -0.3007 -0.0289
-1.0000 0.0000 -1.0000 -0.0554 -0.1378 -0.1340
-2.0000 -2.0000 -1.0000 0.0084 -0.3825 -0.0978
2.0000 2.0000 1.0000 -0.0084 0.3825 0.0978
-1.0000 -2.0000 2.0000 0.0029 -0.2069 0.2415
-1.0000 -2.0000 -1.0000 0.0942 -0.2637 -0.0665
1.0000 2.0000 1.0000 -0.0942 0.2637 0.0665
0.0000 -1.0000 2.0000 0.0139 -0.0251 0.2391
-0.0000 1.0000 -2.0000 -0.0139 0.0251 -0.2391
0.0000 -1.0000 0.0000 0.0748 -0.0630 0.0338
0.0000 -1.0000 -1.0000 0.1052 -0.0819 -0.0689
-0.0000 1.0000 1.0000 -0.1052 0.0819 0.0689
-0.0000 1.0000 -0.0000 -0.0748 0.0630 -0.0338
2.0000 -1.0000 -1.0000 0.2769 0.1559 -0.0062
-1.0000 0.0000 2.0000 -0.1467 -0.0810 0.1740
-2.0000 1.0000 1.0000 -0.2769 -0.1559 0.0062
-1.0000 1.0000 -1.0000 -0.1302 -0.0748 -0.1678
2.0000 0.0000 -1.0000 0.2021 0.2188 -0.0400
-2.0000 -0.0000 1.0000 -0.2021 -0.2188 0.0400
-0.0000 -0.0000 1.0000 -0.0304 0.0189 0.1027
0.0000 0.0000 -1.0000 0.0304 -0.0189 -0.1027
